data_7110761
loop_
_publ_author_name
'Gibb, Corinne L. D.'
'Stevens, Edwin D.'
'Gibb, Bruce C.'

_publ_section_title
;
 The self-assembly of benzyl alcohol derived deep-cavity cavitands: a new,
 highly efficient moiety for irreversible assemblies?
;
_journal_issue 5
_journal_name_full 'Chemical Communications'
_journal_page_first 363
_journal_paper_doi 10.1039/a908144e
_journal_year 2000
_chemical_formula_sum 'C209 H255 O50.5 S10.5'
_chemical_formula_weight 3879.50
_chemical_name_systematic
; 
 ? 
;
_space_group_IT_number 14
_symmetry_cell_setting monoclinic
_symmetry_space_group_name_Hall '-P 2ybc'
_symmetry_space_group_name_H-M 'P 1 21/c 1'
_atom_sites_solution_hydrogens geom
_atom_sites_solution_primary direct
_atom_sites_solution_secondary difmap
_audit_creation_method SHELXL-97
_cell_angle_alpha 90.00
_cell_angle_beta 92.747(2)
_cell_angle_gamma 90.00
_cell_formula_units_Z 2
_cell_length_a 20.068(2)
_cell_length_b 19.803(2)
_cell_length_c 25.310(3)
_cell_measurement_reflns_used 8192
_cell_measurement_temperature 130(2)
_cell_measurement_theta_max 21.5
_cell_measurement_theta_min 10.0
_cell_volume 10046.8(19)
_computing_cell_refinement 'Bruker SMART'
_computing_data_collection 'Bruker SMART'
_computing_data_reduction 'Bruker SHELXTL'
_computing_molecular_graphics 'Bruker SHELXTL'
_computing_publication_material 'Bruker SHELXTL'
_computing_structure_refinement 'SHELXL-97 (Sheldrick, 1997)'
_computing_structure_solution 'SHELXS-97 (Sheldrick, 1990)'
_diffrn_ambient_temperature 130(2)
_diffrn_measured_fraction_theta_full 0.818
_diffrn_measured_fraction_theta_max 0.818
_diffrn_measurement_device_type 'CCD area detector'
_diffrn_measurement_method 'phi and omega scans'
_diffrn_radiation_monochromator graphite
_diffrn_radiation_source 'fine-focus sealed tube'
_diffrn_radiation_type MoK\a
_diffrn_radiation_wavelength 0.71073
_diffrn_reflns_av_R_equivalents 0.1010
_diffrn_reflns_av_sigmaI/netI 0.3899
_diffrn_reflns_limit_h_max 17
_diffrn_reflns_limit_h_min -20
_diffrn_reflns_limit_k_max 18
_diffrn_reflns_limit_k_min -18
_diffrn_reflns_limit_l_max 21
_diffrn_reflns_limit_l_min -25
_diffrn_reflns_number 23736
_diffrn_reflns_theta_full 21.53
_diffrn_reflns_theta_max 21.53
_diffrn_reflns_theta_min 1.31
_exptl_absorpt_coefficient_mu 0.194
_exptl_absorpt_correction_T_max 1.000000
_exptl_absorpt_correction_T_min 0.713072
_exptl_absorpt_correction_type empirical
_exptl_crystal_colour colorless
_exptl_crystal_density_diffrn 1.282
_exptl_crystal_density_method 'not measured'
_exptl_crystal_description cube
_exptl_crystal_F_000 4098
_exptl_crystal_size_max 0.20
_exptl_crystal_size_mid 0.20
_exptl_crystal_size_min 0.25
_refine_diff_density_max 0.640
_refine_diff_density_min -0.568
_refine_diff_density_rms 0.087
_refine_ls_extinction_method none
_refine_ls_goodness_of_fit_ref 0.865
_refine_ls_hydrogen_treatment mixed
_refine_ls_matrix_type full
_refine_ls_number_parameters 1354
_refine_ls_number_reflns 9481
_refine_ls_number_restraints 1863
_refine_ls_restrained_S_all 1.562
_refine_ls_R_factor_all 0.2530
_refine_ls_R_factor_gt 0.1069
_refine_ls_shift/su_max 0.045
_refine_ls_shift/su_mean 0.005
_refine_ls_structure_factor_coef Fsqd
_refine_ls_weighting_details 'calc w=1/[\s^2^(Fo^2^)+(0.1470P)^2^+0.0000P] where P=(Fo^2^+2Fc^2^)/3'
_refine_ls_weighting_scheme calc
_refine_ls_wR_factor_gt 0.2697
_refine_ls_wR_factor_ref 0.3005
_reflns_number_gt 2727
_reflns_number_total 9481
_reflns_threshold_expression >2sigma(I)
_cod_data_source_file a908144esup1.cif
_cod_data_source_block gibbm
_cod_depositor_comments
;
The following automatic conversions were performed:

'_symmetry_cell_setting' value 'Monoclinic' changed to 'monoclinic'
according to /home/saulius/struct/CIF-dictionaries/cif_core.dic
dictionary named 'cif_core.dic' version 2.4.2 from 2011-04-26.

Automatic conversion script
Id: cif_fix_values 1891 2012-01-12 08:04:46Z andrius 
;
_cod_original_cell_volume 10047(2)
_cod_original_sg_symbol_H-M P2(1)/c
_cod_original_formula_sum 'C188 H160 O24 . 10.5(C2 H6 S1 O1) . 16(H2 O1)'
_cod_database_code 7110761

loop_
_symmetry_equiv_pos_as_xyz
'x, y, z'
'-x, y+1/2, -z+1/2'
'-x, -y, -z'
'x, -y-1/2, z-1/2'

loop_
_atom_site_label
_atom_site_type_symbol
_atom_site_fract_x
_atom_site_fract_y
_atom_site_fract_z
_atom_site_U_iso_or_equiv
_atom_site_adp_type
_atom_site_occupancy
_atom_site_symmetry_multiplicity
_atom_site_calc_flag
_atom_site_refinement_flags
_atom_site_disorder_assembly
_atom_site_disorder_group
C1 C 0.6239(10) 0.7090(12) 0.5397(9) 0.024(4) Uani 1 1 d U . .
C2 C 0.6287(10) 0.6763(11) 0.4916(9) 0.027(5) Uani 1 1 d U . .
H2 H 0.5906 0.6782 0.4678 0.032 Uiso 1 1 calc R . .
C3 C 0.6840(11) 0.6407(12) 0.4747(9) 0.030(5) Uani 1 1 d U . .
C4 C 0.6873(11) 0.6098(13) 0.4193(9) 0.033(4) Uani 1 1 d U . .
H4 H 0.7194 0.5712 0.4224 0.040 Uiso 1 1 calc R . .
C5 C 0.7154(11) 0.6590(13) 0.3832(9) 0.030(5) Uani 1 1 d U . .
C6 C 0.6754(11) 0.7027(12) 0.3526(9) 0.031(5) Uani 1 1 d U . .
H6 H 0.6285 0.7000 0.3557 0.037 Uiso 1 1 calc R . .
C7 C 0.6996(11) 0.7507(13) 0.3173(9) 0.029(5) Uani 1 1 d U . .
C8 C 0.6562(10) 0.7953(12) 0.2836(9) 0.030(4) Uani 1 1 d U . .
H8 H 0.6822 0.8081 0.2525 0.036 Uiso 1 1 calc R . .
C9 C 0.6444(11) 0.8585(13) 0.3134(9) 0.029(4) Uani 1 1 d U . .
C10 C 0.5925(11) 0.8683(13) 0.3460(9) 0.029(5) Uani 1 1 d U . .
H10 H 0.5597 0.8339 0.3476 0.034 Uiso 1 1 calc R . .
C11 C 0.5854(11) 0.9252(14) 0.3764(10) 0.029(4) Uani 1 1 d U . .
C12 C 0.5305(10) 0.9365(13) 0.4149(9) 0.036(4) Uani 1 1 d U . .
H12 H 0.5236 0.9863 0.4179 0.043 Uiso 1 1 calc R . .
C13 C 0.5536(10) 0.9098(13) 0.4709(9) 0.028(5) Uani 1 1 d U . .
C14 C 0.5443(10) 0.8433(13) 0.4873(9) 0.027(5) Uani 1 1 d U . .
H14 H 0.5205 0.8135 0.4638 0.033 Uiso 1 1 calc R . .
C15 C 0.5678(10) 0.8179(13) 0.5363(9) 0.027(4) Uani 1 1 d U . .
C16 C 0.5633(10) 0.7468(12) 0.5523(9) 0.030(4) Uani 1 1 d U . .
H16 H 0.5632 0.7475 0.5918 0.036 Uiso 1 1 calc R . .
C17 C 0.6821(11) 0.7065(12) 0.5723(9) 0.029(5) Uani 1 1 d U . .
C18 C 0.7376(11) 0.6749(12) 0.5575(9) 0.034(5) Uani 1 1 d U . .
H18 H 0.7766 0.6769 0.5802 0.040 Uiso 1 1 calc R . .
C19 C 0.7400(11) 0.6396(13) 0.5105(10) 0.035(5) Uani 1 1 d U . .
O20 O 0.7979(7) 0.6055(8) 0.4986(6) 0.037(4) Uani 1 1 d U . .
C21 C 0.8412(11) 0.6419(14) 0.4661(9) 0.041(5) Uani 1 1 d U . .
H21 H 0.8367 0.6915 0.4723 0.049 Uiso 1 1 calc R . .
O22 O 0.8270(7) 0.6265(8) 0.4105(6) 0.042(4) Uani 1 1 d U . .
C23 C 0.7845(11) 0.6705(14) 0.3821(10) 0.037(5) Uani 1 1 d U . .
C24 C 0.8107(11) 0.7172(13) 0.3504(9) 0.037(5) Uani 1 1 d U . .
H24 H 0.8577 0.7222 0.3496 0.044 Uiso 1 1 calc R . .
C25 C 0.7688(12) 0.7581(14) 0.3187(10) 0.037(5) Uani 1 1 d U . .
O26 O 0.7983(7) 0.8007(10) 0.2831(6) 0.040(4) Uani 1 1 d U . .
C27 C 0.8029(12) 0.8686(15) 0.2958(10) 0.044(5) Uani 1 1 d U . .
H27 H 0.8108 0.8743 0.3348 0.053 Uiso 1 1 calc R . .
O28 O 0.7458(7) 0.9061(8) 0.2778(6) 0.042(4) Uani 1 1 d U . .
C29 C 0.6916(12) 0.9115(14) 0.3119(10) 0.034(5) Uani 1 1 d U . .
C30 C 0.6864(11) 0.9688(13) 0.3430(9) 0.034(5) Uani 1 1 d U . .
H30 H 0.7190 1.0035 0.3419 0.041 Uiso 1 1 calc R . .
C31 C 0.6339(12) 0.9749(14) 0.3752(10) 0.035(5) Uani 1 1 d U . .
O32 O 0.6315(7) 1.0353(9) 0.4033(6) 0.043(4) Uani 1 1 d U . .
C33 C 0.6554(12) 1.0301(13) 0.4588(10) 0.039(5) Uani 1 1 d U . .
H33 H 0.6887 0.9927 0.4638 0.047 Uiso 1 1 calc R . .
O34 O 0.5996(7) 1.0197(9) 0.4907(6) 0.038(4) Uani 1 1 d U . .
C35 C 0.5892(11) 0.9532(14) 0.5029(10) 0.031(5) Uani 1 1 d U . .
C36 C 0.6135(10) 0.9307(13) 0.5537(9) 0.031(5) Uani 1 1 d U . .
H36 H 0.6364 0.9611 0.5773 0.037 Uiso 1 1 calc R . .
C37 C 0.6037(11) 0.8653(14) 0.5684(9) 0.029(5) Uani 1 1 d U . .
O38 O 0.6279(7) 0.8430(8) 0.6186(6) 0.035(4) Uani 1 1 d U . .
C39 C 0.6911(11) 0.8124(14) 0.6196(9) 0.037(5) Uani 1 1 d U . .
H39 H 0.7140 0.8252 0.5868 0.045 Uiso 1 1 calc R . .
O40 O 0.6844(6) 0.7397(9) 0.6215(6) 0.032(4) Uani 1 1 d U . .
C41 C 0.6196(10) 0.5806(12) 0.3996(9) 0.034(5) Uani 1 1 d U . .
H41A H 0.6033 0.5496 0.4268 0.040 Uiso 1 1 calc R . .
H41B H 0.5871 0.6179 0.3951 0.040 Uiso 1 1 calc R . .
C42 C 0.6226(11) 0.5425(13) 0.3476(9) 0.043(6) Uani 1 1 d U . .
H42A H 0.6481 0.5697 0.3226 0.052 Uiso 1 1 calc R . .
H42B H 0.6468 0.4995 0.3539 0.052 Uiso 1 1 calc R . .
C43 C 0.5546(14) 0.5276(14) 0.3227(11) 0.053(6) Uani 1 1 d U . .
C44 C 0.5376(14) 0.5534(14) 0.2716(11) 0.067(6) Uani 1 1 d U . .
H44 H 0.5680 0.5794 0.2525 0.081 Uiso 1 1 calc R . .
C45 C 0.4738(15) 0.5385(15) 0.2509(12) 0.075(7) Uani 1 1 d U . .
H45 H 0.4605 0.5572 0.2175 0.090 Uiso 1 1 calc R . .
C46 C 0.4303(16) 0.4998(15) 0.2746(12) 0.075(7) Uani 1 1 d U . .
H46 H 0.3882 0.4898 0.2576 0.090 Uiso 1 1 calc R . .
C47 C 0.4473(13) 0.4738(14) 0.3251(11) 0.065(7) Uani 1 1 d U . .
H47 H 0.4167 0.4465 0.3431 0.078 Uiso 1 1 calc R . .
C48 C 0.5101(13) 0.4891(13) 0.3483(11) 0.054(6) Uani 1 1 d U . .
H48 H 0.5220 0.4722 0.3825 0.065 Uiso 1 1 calc R . .
C49 C 0.5915(10) 0.7608(12) 0.2616(9) 0.035(5) Uani 1 1 d U . .
H49A H 0.5612 0.7536 0.2909 0.042 Uiso 1 1 calc R . .
H49B H 0.6027 0.7159 0.2472 0.042 Uiso 1 1 calc R . .
C50 C 0.5549(10) 0.8027(12) 0.2178(9) 0.036(6) Uani 1 1 d U . .
H50A H 0.5453 0.8481 0.2320 0.043 Uiso 1 1 calc R . .
H50B H 0.5848 0.8085 0.1881 0.043 Uiso 1 1 calc R . .
C51 C 0.4901(12) 0.7710(14) 0.1969(9) 0.039(5) Uani 1 1 d U . .
C52 C 0.4313(12) 0.8064(14) 0.2001(9) 0.050(6) Uani 1 1 d U . .
H52 H 0.4317 0.8504 0.2151 0.060 Uiso 1 1 calc R . .
C53 C 0.3726(13) 0.7783(16) 0.1817(10) 0.061(7) Uani 1 1 d U . .
H53 H 0.3324 0.8033 0.1840 0.073 Uiso 1 1 calc R . .
C54 C 0.3702(14) 0.7165(16) 0.1604(11) 0.061(7) Uani 1 1 d U . .
H54 H 0.3284 0.6974 0.1491 0.073 Uiso 1 1 calc R . .
C55 C 0.4279(12) 0.6806(14) 0.1550(9) 0.051(6) Uani 1 1 d U . .
H55 H 0.4273 0.6375 0.1385 0.061 Uiso 1 1 calc R . .
C56 C 0.4864(12) 0.7089(14) 0.1741(9) 0.042(6) Uani 1 1 d U . .
H56 H 0.5264 0.6838 0.1714 0.050 Uiso 1 1 calc R . .
C57 C 0.4615(10) 0.9039(13) 0.3971(9) 0.043(6) Uani 1 1 d U . .
H57A H 0.4682 0.8554 0.3895 0.051 Uiso 1 1 calc R . .
H57B H 0.4309 0.9072 0.4266 0.051 Uiso 1 1 calc R . .
C58 C 0.4294(10) 0.9372(13) 0.3490(9) 0.046(6) Uani 1 1 d U . .
H58A H 0.4596 0.9321 0.3195 0.056 Uiso 1 1 calc R . .
H58B H 0.4254 0.9861 0.3563 0.056 Uiso 1 1 calc R . .
C59 C 0.3615(12) 0.9111(15) 0.3307(11) 0.055(6) Uani 1 1 d U . .
C60 C 0.3372(12) 0.9223(14) 0.2808(11) 0.063(6) Uani 1 1 d U . .
H60 H 0.3646 0.9454 0.2572 0.075 Uiso 1 1 calc R . .
C61 C 0.2747(13) 0.9019(16) 0.2622(12) 0.076(7) Uani 1 1 d U . .
H61 H 0.2586 0.9143 0.2276 0.091 Uiso 1 1 calc R . .
C62 C 0.2353(14) 0.8630(16) 0.2946(12) 0.080(7) Uani 1 1 d U . .
H62 H 0.1935 0.8452 0.2820 0.096 Uiso 1 1 calc R . .
C63 C 0.2600(12) 0.8519(15) 0.3457(12) 0.080(7) Uani 1 1 d U . .
H63 H 0.2338 0.8270 0.3692 0.096 Uiso 1 1 calc R . .
C64 C 0.3224(12) 0.8760(15) 0.3638(12) 0.071(7) Uani 1 1 d U . .
H64 H 0.3377 0.8680 0.3994 0.085 Uiso 1 1 calc R . .
C65 C 0.4991(10) 0.7110(12) 0.5344(9) 0.029(5) Uani 1 1 d U . .
H65A H 0.4607 0.7386 0.5449 0.035 Uiso 1 1 calc R . .
H65B H 0.4969 0.7080 0.4953 0.035 Uiso 1 1 calc R . .
C66 C 0.4926(10) 0.6411(12) 0.5569(9) 0.037(5) Uani 1 1 d U . .
H66A H 0.5332 0.6150 0.5498 0.044 Uiso 1 1 calc R . .
H66B H 0.4895 0.6445 0.5958 0.044 Uiso 1 1 calc R . .
C67 C 0.4331(12) 0.6042(13) 0.5344(10) 0.041(5) Uani 1 1 d U . .
C68 C 0.4361(13) 0.5659(13) 0.4888(11) 0.051(6) Uani 1 1 d U . .
H68 H 0.4766 0.5635 0.4709 0.061 Uiso 1 1 calc R . .
C69 C 0.3778(13) 0.5295(14) 0.4683(11) 0.059(6) Uani 1 1 d U . .
H69 H 0.3805 0.5024 0.4375 0.071 Uiso 1 1 calc R . .
C70 C 0.3183(14) 0.5342(15) 0.4935(12) 0.058(7) Uani 1 1 d U . .
H70 H 0.2799 0.5107 0.4800 0.069 Uiso 1 1 calc R . .
C71 C 0.3154(13) 0.5726(13) 0.5377(11) 0.050(6) Uani 1 1 d U . .
H71 H 0.2747 0.5755 0.5552 0.060 Uiso 1 1 calc R . .
C72 C 0.3712(11) 0.6079(12) 0.5578(10) 0.042(6) Uani 1 1 d U . .
H72 H 0.3672 0.6354 0.5882 0.050 Uiso 1 1 calc R . .
C73 C 0.9121(11) 0.6194(14) 0.4791(10) 0.046(5) Uani 1 1 d U . .
C74 C 0.9329(11) 0.6007(13) 0.5288(10) 0.057(6) Uani 1 1 d U . .
H74 H 0.9014 0.5987 0.5556 0.068 Uiso 1 1 calc R . .
C75 C 0.9977(11) 0.5849(14) 0.5412(11) 0.057(6) Uani 1 1 d U . .
H75 H 1.0094 0.5684 0.5756 0.069 Uiso 1 1 calc R . .
C76 C 1.0458(12) 0.5918(14) 0.5067(11) 0.056(6) Uani 1 1 d U . .
C77 C 1.0263(11) 0.6081(14) 0.4546(10) 0.055(6) Uani 1 1 d U . .
H77 H 1.0579 0.6090 0.4278 0.066 Uiso 1 1 calc R . .
C78 C 0.9588(11) 0.6230(13) 0.4425(10) 0.055(6) Uani 1 1 d U . .
H78 H 0.9456 0.6359 0.4074 0.066 Uiso 1 1 calc R . .
C79 C 1.1197(11) 0.5795(14) 0.5181(11) 0.058(6) Uani 1 1 d U . .
H79A H 1.1259 0.5344 0.5344 0.070 Uiso 1 1 calc R . .
H79B H 1.1426 0.5794 0.4843 0.070 Uiso 1 1 calc R . .
O80 O 1.1497(8) 0.6288(11) 0.5521(7) 0.067(5) Uani 1 1 d U . .
C81 C 1.1347(14) 0.6964(16) 0.5377(13) 0.072(7) Uani 1 1 d U . .
H81A H 1.1597 0.7273 0.5622 0.086 Uiso 1 1 calc R . .
H81B H 1.0865 0.7046 0.5414 0.086 Uiso 1 1 calc R . .
C82 C 0.8595(14) 0.8988(17) 0.2670(12) 0.070(6) Uani 1 1 d U . .
C83 C 0.8767(14) 0.8764(18) 0.2202(12) 0.090(7) Uani 1 1 d U . .
H83 H 0.8575 0.8365 0.2051 0.108 Uiso 1 1 calc R . .
C84 C 0.9239(15) 0.9135(19) 0.1939(13) 0.107(7) Uani 1 1 d U . .
H84 H 0.9382 0.8947 0.1618 0.128 Uiso 1 1 calc R . .
C85 C 0.9518(17) 0.973(2) 0.2087(15) 0.109(7) Uani 1 1 d U . .
C86 C 0.9347(16) 0.9932(19) 0.2582(14) 0.109(7) Uani 1 1 d U . .
H86 H 0.9530 1.0335 0.2731 0.131 Uiso 1 1 calc R . .
C87 C 0.8901(14) 0.9542(17) 0.2869(13) 0.095(7) Uani 1 1 d U . .
H87 H 0.8812 0.9677 0.3219 0.114 Uiso 1 1 calc R . .
C88 C 0.9957(16) 1.0194(18) 0.1792(13) 0.103(7) Uani 1 1 d U . .
H88A H 0.9703 1.0383 0.1482 0.123 Uiso 1 1 calc R . .
H88B H 1.0105 1.0573 0.2024 0.123 Uiso 1 1 calc R . .
O89 O 1.0534(11) 0.9829(12) 0.1619(8) 0.087(6) Uani 1 1 d U . .
C90 C 1.0787(18) 0.949(2) 0.1994(14) 0.117(8) Uani 1 1 d U . .
H90A H 1.1111 0.9149 0.1873 0.141 Uiso 1 1 calc R . .
H90B H 1.0446 0.9261 0.2201 0.141 Uiso 1 1 calc R . .
C91 C 0.6859(12) 1.0962(14) 0.4727(10) 0.036(5) Uani 1 1 d U . .
C92 C 0.6522(12) 1.1560(13) 0.4745(9) 0.037(6) Uani 1 1 d U . .
H92 H 0.6057 1.1559 0.4653 0.044 Uiso 1 1 calc R . .
C93 C 0.6814(11) 1.2153(13) 0.4886(9) 0.039(6) Uani 1 1 d U . .
H93 H 0.6562 1.2559 0.4877 0.047 Uiso 1 1 calc R . .
C94 C 0.7479(12) 1.2162(14) 0.5042(10) 0.044(6) Uani 1 1 d U . .
C95 C 0.7844(13) 1.1575(14) 0.5042(11) 0.056(6) Uani 1 1 d U . .
H95 H 0.8301 1.1578 0.5160 0.067 Uiso 1 1 calc R . .
C96 C 0.7551(12) 1.0998(13) 0.4875(10) 0.051(6) Uani 1 1 d U . .
H96 H 0.7814 1.0601 0.4856 0.061 Uiso 1 1 calc R . .
C97 C 1.2229(11) 0.7164(14) 0.4775(11) 0.068(7) Uani 1 1 d U . .
H97A H 1.2309 0.7102 0.4395 0.082 Uiso 1 1 calc R . .
H97B H 1.2464 0.6796 0.4973 0.082 Uiso 1 1 calc R . .
O98 O 1.1511(8) 0.7109(10) 0.4852(8) 0.071(5) Uani 1 1 d U . .
C99 C 0.7321(12) 0.8377(15) 0.6677(10) 0.048(5) Uani 1 1 d U . .
C100 C 0.7941(12) 0.8107(14) 0.6796(10) 0.063(6) Uani 1 1 d U . .
H100 H 0.8093 0.7728 0.6605 0.075 Uiso 1 1 calc R . .
C101 C 0.8348(13) 0.8396(16) 0.7200(11) 0.067(7) Uani 1 1 d U . .
H101 H 0.8787 0.8227 0.7270 0.080 Uiso 1 1 calc R . .
C102 C 0.8119(14) 0.8921(17) 0.7497(11) 0.065(7) Uani 1 1 d U . .
C103 C 0.7512(13) 0.9173(16) 0.7387(11) 0.069(7) Uani 1 1 d U . .
H103 H 0.7354 0.9544 0.7583 0.083 Uiso 1 1 calc R . .
C104 C 0.7115(13) 0.8886(15) 0.6983(11) 0.062(6) Uani 1 1 d U . .
H104 H 0.6676 0.9057 0.6918 0.075 Uiso 1 1 calc R . .
C105 C 1.1460(15) 1.0646(19) 0.2046(12) 0.118(10) Uani 1 1 d U . .
H105 H 1.1119 1.0934 0.1861 0.141 Uiso 1 1 calc R . .
H106 H 1.1762 1.0464 0.1783 0.141 Uiso 1 1 calc R . .
O106 O 1.1156(12) 1.0119(14) 0.2320(9) 0.132(8) Uani 1 1 d U . .
S111 S 0.2128(5) 0.3764(7) 0.0103(6) 0.152(5) Uani 1 1 d DU A 2
C111 C 0.1673(14) 0.3243(16) -0.0238(14) 0.144(9) Uani 1 1 d DU A 2
H111 H 0.1931 0.2834 -0.0305 0.216 Uiso 1 1 calc R A 2
H112 H 0.1530 0.3452 -0.0576 0.216 Uiso 1 1 calc R A 2
H113 H 0.1280 0.3124 -0.0042 0.216 Uiso 1 1 calc R A 2
C112 C 0.1726(16) 0.4147(18) 0.0549(13) 0.154(10) Uani 1 1 d DU A 2
H114 H 0.1488 0.4535 0.0391 0.232 Uiso 1 1 calc R A 2
H115 H 0.2041 0.4305 0.0831 0.232 Uiso 1 1 calc R A 2
H116 H 0.1405 0.3836 0.0698 0.232 Uiso 1 1 calc R A 2
O113 O 0.2704(9) 0.3289(11) 0.0454(8) 0.108(8) Uani 1 1 d DU A 2
S114 S 0.4407(4) 0.6687(5) 0.3667(3) 0.076(3) Uani 1 1 d DU B 2
C114 C 0.3709(10) 0.6915(15) 0.4013(11) 0.087(11) Uani 1 1 d DU B 2
H117 H 0.3818 0.6888 0.4394 0.131 Uiso 1 1 calc R B 2
H118 H 0.3340 0.6607 0.3919 0.131 Uiso 1 1 calc R B 2
H119 H 0.3578 0.7378 0.3919 0.131 Uiso 1 1 calc R B 2
C115 C 0.4034(14) 0.7044(16) 0.3079(10) 0.089(7) Uani 1 1 d DU B 2
H120 H 0.3757 0.7430 0.3170 0.133 Uiso 1 1 calc R B 2
H121 H 0.3757 0.6703 0.2893 0.133 Uiso 1 1 calc R B 2
H122 H 0.4385 0.7195 0.2849 0.133 Uiso 1 1 calc R B 2
O116 O 0.4977(8) 0.7184(9) 0.3859(7) 0.061(5) Uani 1 1 d DU B 2
S117 S 1.0032(11) 0.7694(16) 0.3388(10) 0.257(14) Uani 0.75 1 d PDU C 3
C117 C 1.028(3) 0.831(3) 0.302(2) 0.263(16) Uani 0.75 1 d PDU C 3
H123 H 1.0577 0.8134 0.2753 0.394 Uiso 0.75 1 calc PR C 3
H124 H 1.0530 0.8643 0.3241 0.394 Uiso 0.75 1 calc PR C 3
H125 H 0.9897 0.8531 0.2841 0.394 Uiso 0.75 1 calc PR C 3
C118 C 0.997(3) 0.799(3) 0.3995(18) 0.266(16) Uani 0.75 1 d PDU C 3
H126 H 0.9612 0.8318 0.4000 0.399 Uiso 0.75 1 calc PR C 3
H127 H 1.0395 0.8201 0.4111 0.399 Uiso 0.75 1 calc PR C 3
H128 H 0.9879 0.7612 0.4233 0.399 Uiso 0.75 1 calc PR C 3
O119 O 0.996(2) 0.699(2) 0.3147(18) 0.261(16) Uani 0.75 1 d PDU C 3
S120 S 1.1709(15) 0.7508(17) 0.6844(12) 0.193(10) Uani 0.50 1 d PDU D 3
C120 C 1.203(4) 0.782(4) 0.742(2) 0.195(12) Uani 0.50 1 d PDU D 3
H12A H 1.2262 0.8251 0.7351 0.293 Uiso 0.50 1 calc P E 3
H12B H 1.2352 0.7502 0.7580 0.293 Uiso 0.50 1 calc P F 3
H12C H 1.1673 0.7906 0.7660 0.293 Uiso 0.50 1 calc P G 3
C121 C 1.159(4) 0.831(3) 0.661(4) 0.192(13) Uani 0.50 1 d PDU D 3
H12D H 1.1965 0.8437 0.6397 0.288 Uiso 0.50 1 calc P H 3
H12E H 1.1577 0.8623 0.6915 0.288 Uiso 0.50 1 calc P I 3
H12F H 1.1174 0.8336 0.6402 0.288 Uiso 0.50 1 calc P J 3
O122 O 1.105(3) 0.710(3) 0.681(2) 0.192(12) Uani 0.50 1 d PDU D 3
S123 S 0.821(3) 1.110(4) 0.175(3) 0.215(13) Uani 0.25 1 d PDU K 3
C123 C 0.804(12) 1.075(9) 0.115(4) 0.214(14) Uani 0.25 1 d PDU K 3
H12G H 0.7733 1.1036 0.0943 0.321 Uiso 0.25 1 calc P L 3
H12H H 0.7842 1.0301 0.1196 0.321 Uiso 0.25 1 calc P M 3
H12I H 0.8459 1.0699 0.0967 0.321 Uiso 0.25 1 calc P N 3
C124 C 0.794(9) 1.188(5) 0.162(7) 0.215(16) Uani 0.25 1 d PDU K 3
H12J H 0.8325 1.2176 0.1555 0.323 Uiso 0.25 1 calc P O 3
H12K H 0.7702 1.2057 0.1916 0.323 Uiso 0.25 1 calc P P 3
H12L H 0.7640 1.1881 0.1299 0.323 Uiso 0.25 1 calc P Q 3
O125 O 0.773(6) 1.077(7) 0.217(5) 0.216(13) Uani 0.25 1 d PDU K 3
S126 S 0.809(3) 0.991(4) 0.110(3) 0.210(14) Uani 0.25 1 d PDU K 3
C126 C 0.874(6) 1.023(8) 0.147(7) 0.211(16) Uani 0.25 1 d PDU K 3
H12M H 0.9145 1.0230 0.1264 0.317 Uiso 0.25 1 calc P R 3
H12N H 0.8822 0.9948 0.1786 0.317 Uiso 0.25 1 calc P S 3
H12O H 0.8641 1.0691 0.1576 0.317 Uiso 0.25 1 calc P T 3
C127 C 0.824(9) 0.910(4) 0.127(11) 0.725(16) Uani 0.25 1 d PDU K 3
H12P H 0.7834 0.8908 0.1414 1.088 Uiso 0.25 1 calc P U 3
H12Q H 0.8603 0.9083 0.1542 1.088 Uiso 0.25 1 calc P V 3
H12R H 0.8360 0.8842 0.0961 1.088 Uiso 0.25 1 calc P W 3
O128 O 0.743(5) 1.019(8) 0.135(6) 0.219(13) Uani 0.25 1 d PDU K 3
S129 S 0.1219(18) 0.9765(17) 0.3886(14) 0.156(9) Uani 0.50 1 d PDU X 3
C129 C 0.086(4) 0.900(2) 0.383(3) 0.163(11) Uani 0.50 1 d PDU X 3
H12S H 0.0401 0.9030 0.3947 0.244 Uiso 0.50 1 calc P Y 3
H12T H 0.1113 0.8679 0.4056 0.244 Uiso 0.50 1 calc P Z 3
H12U H 0.0855 0.8853 0.3463 0.244 Uiso 0.50 1 calc P A 3
C130 C 0.118(4) 0.978(4) 0.4555(17) 0.158(11) Uani 0.50 1 d PDU X 3
H13A H 0.1168 1.0246 0.4678 0.238 Uiso 0.50 1 calc P B 3
H13B H 0.1571 0.9549 0.4717 0.238 Uiso 0.50 1 calc P C 3
H13C H 0.0773 0.9544 0.4657 0.238 Uiso 0.50 1 calc P D 3
O131 O 0.070(2) 1.036(2) 0.369(2) 0.161(10) Uani 0.50 1 d PDU X 3
S132 S 0.7137(16) 1.0551(19) 0.1861(16) 0.217(12) Uani 0.50 1 d PDU K 3
C132 C 0.760(5) 1.098(5) 0.142(3) 0.215(13) Uani 0.50 1 d PDU K 3
H13D H 0.7630 1.1456 0.1524 0.323 Uiso 0.50 1 calc P E 3
H13E H 0.7377 1.0948 0.1065 0.323 Uiso 0.50 1 calc P F 3
H13F H 0.8044 1.0783 0.1414 0.323 Uiso 0.50 1 calc P G 3
C133 C 0.735(6) 0.979(3) 0.164(4) 0.218(14) Uani 0.50 1 d PDU K 3
H13G H 0.7765 0.9645 0.1816 0.327 Uiso 0.50 1 calc P H 3
H13H H 0.7402 0.9815 0.1256 0.327 Uiso 0.50 1 calc P I 3
H13I H 0.6993 0.9466 0.1710 0.327 Uiso 0.50 1 calc P J 3
O134 O 0.740(3) 1.083(3) 0.241(2) 0.215(13) Uani 0.50 1 d PDU K 3
S135 S 1.001(3) 0.773(3) 0.645(2) 0.194(17) Uiso 0.25 1 d PDU K 3
C135 C 1.053(7) 0.708(6) 0.657(6) 0.191(15) Uiso 0.25 1 d PDU K 3
H13J H 1.0348 0.6795 0.6854 0.286 Uiso 0.25 1 calc P L 3
H13K H 1.0968 0.7246 0.6691 0.286 Uiso 0.25 1 calc P M 3
H13L H 1.0565 0.6804 0.6253 0.286 Uiso 0.25 1 calc P N 3
C136 C 1.015(7) 0.817(7) 0.700(4) 0.18(3) Uiso 0.25 1 d PDU K 3
H13M H 0.9809 0.8045 0.7249 0.268 Uiso 0.25 1 calc P O 3
H13N H 1.0115 0.8649 0.6917 0.268 Uiso 0.25 1 calc P P 3
H13O H 1.0591 0.8061 0.7151 0.268 Uiso 0.25 1 calc P Q 3
O137 O 0.941(4) 0.756(5) 0.606(4) 0.15(2) Uiso 0.25 1 d PDU K 3
S138 S 1.176(3) 0.866(3) 0.632(2) 0.187(14) Uiso 0.25 1 d PDU R 3
C138 C 1.176(7) 0.949(4) 0.649(7) 0.205 Uiso 0.25 1 d PDU R 3
H13P H 1.1790 0.9766 0.6176 0.308 Uiso 0.25 1 calc P S 3
H13Q H 1.2144 0.9578 0.6736 0.308 Uiso 0.25 1 calc P T 3
H13R H 1.1347 0.9591 0.6667 0.308 Uiso 0.25 1 calc P U 3
C139 C 1.206(7) 0.839(8) 0.692(4) 0.192(13) Uiso 0.25 1 d PDU R 3
H13S H 1.2533 0.8522 0.6969 0.288 Uiso 0.25 1 calc P V 3
H13T H 1.2030 0.7895 0.6938 0.288 Uiso 0.25 1 calc P W 3
H13U H 1.1806 0.8593 0.7196 0.288 Uiso 0.25 1 calc P X 3
O140 O 1.097(3) 0.849(5) 0.629(5) 0.188(16) Uiso 0.25 1 d PDU R 3
O141 O 0.021(4) 0.321(5) -0.065(4) 0.28(3) Uiso 0.50 1 d PU Y 1
O142 O 0.750(2) 0.546(2) 0.6387(17) 0.088(15) Uiso 0.50 1 d PU Z 1
O143 O 0.920(4) 1.221(4) 0.626(3) 0.22(2) Uiso 0.50 1 d PU A 1
O144 O 0.105(3) 0.969(3) 0.357(3) 0.155(11) Uiso 0.50 1 d PU B 1
O145 O -0.017(4) 0.363(5) -0.043(4) 0.29(3) Uiso 0.50 1 d PU Y 1
O146 O 1.216(6) 0.847(8) 0.731(5) 0.191(15) Uiso 0.25 1 d PU C 1
O147 O 0.016(5) 0.291(6) 0.013(5) 0.15(3) Uiso 0.25 1 d PU D 1
O148 O 0.789(2) 0.473(3) 0.671(2) 0.107(14) Uiso 0.50 1 d PU Z 1
O149 O 0.4429(19) 0.740(2) 0.3518(17) 0.079(7) Uiso 0.50 1 d PU E 1
O150 O 0.108(4) 0.948(4) 0.410(3) 0.159(10) Uiso 0.50 1 d PU B 1
O151 O 0.907(4) 1.254(4) 0.650(3) 0.22(2) Uiso 0.50 1 d PU A 1
O152 O -0.015(5) 0.351(6) 0.035(5) 0.16(3) Uiso 0.25 1 d PU D 1
O153 O 0.814(2) 0.436(3) 0.6319(19) 0.060(12) Uiso 0.50 1 d PU Z 1
O154 O 0.102(3) 1.010(3) 0.426(3) 0.162(11) Uiso 0.50 1 d PU B 1
O155 O 0.818(2) 0.400(3) 0.638(2) 0.065(13) Uiso 0.50 1 d PU Z 1
O156 O 0.090(4) 0.521(4) 0.074(3) 0.10(3) Uiso 0.25 1 d P F 1
O157 O 0.434(2) 0.660(2) 0.300(2) 0.107(8) Uiso 0.50 1 d PU G 1
O158 O 0.193(2) 1.011(2) 0.384(2) 0.140(12) Uiso 0.50 1 d PU H 1

loop_
_atom_site_aniso_label
_atom_site_aniso_U_11
_atom_site_aniso_U_22
_atom_site_aniso_U_33
_atom_site_aniso_U_23
_atom_site_aniso_U_13
_atom_site_aniso_U_12
C1 0.022(8) 0.042(11) 0.009(9) 0.000(9) 0.003(8) -0.005(8)
C2 0.022(9) 0.047(13) 0.012(10) 0.002(9) 0.002(9) -0.002(9)
C3 0.028(9) 0.050(12) 0.014(8) -0.002(8) 0.004(7) 0.003(9)
C4 0.037(9) 0.045(12) 0.017(9) -0.002(7) 0.000(8) 0.005(9)
C5 0.027(8) 0.050(12) 0.013(9) 0.002(8) 0.004(8) 0.010(8)
C6 0.024(9) 0.050(13) 0.018(12) 0.000(8) -0.002(9) 0.006(9)
C7 0.029(8) 0.045(11) 0.015(11) -0.002(8) 0.001(8) 0.004(9)
C8 0.029(9) 0.042(10) 0.018(10) 0.004(8) 0.000(8) 0.001(8)
C9 0.029(10) 0.040(10) 0.017(11) 0.007(8) -0.006(8) 0.002(8)
C10 0.026(10) 0.039(12) 0.020(12) 0.009(9) -0.009(8) 0.004(10)
C11 0.026(9) 0.042(11) 0.018(10) 0.010(9) -0.010(8) 0.006(9)
C12 0.032(9) 0.049(11) 0.026(9) -0.001(8) -0.004(7) 0.001(9)
C13 0.024(10) 0.039(10) 0.022(9) -0.005(9) 0.000(7) 0.001(10)
C14 0.021(10) 0.043(11) 0.019(10) -0.007(9) 0.002(9) -0.003(11)
C15 0.021(9) 0.045(9) 0.016(9) -0.006(8) 0.007(8) -0.001(8)
C16 0.027(8) 0.048(10) 0.014(10) -0.002(8) 0.001(9) -0.001(8)
C17 0.023(8) 0.049(11) 0.013(9) 0.000(9) 0.002(8) -0.005(9)
C18 0.025(9) 0.058(13) 0.018(10) -0.003(9) -0.002(9) -0.004(10)
C19 0.027(8) 0.057(12) 0.020(9) -0.004(9) 0.002(8) 0.003(9)
O20 0.027(7) 0.061(11) 0.024(8) -0.002(8) -0.001(7) 0.006(8)
C21 0.033(8) 0.069(12) 0.022(9) 0.000(10) 0.002(8) 0.011(10)
O22 0.033(8) 0.071(11) 0.022(8) 0.003(8) -0.002(7) 0.018(8)
C23 0.028(9) 0.063(12) 0.020(10) 0.002(8) 0.003(9) 0.011(9)
C24 0.026(10) 0.065(14) 0.019(12) 0.001(9) 0.003(9) 0.002(10)
C25 0.029(8) 0.060(11) 0.021(11) 0.001(8) 0.007(9) 0.004(9)
O26 0.031(8) 0.071(10) 0.020(9) 0.005(8) 0.010(7) 0.004(8)
C27 0.034(9) 0.075(11) 0.024(11) 0.006(10) 0.004(9) -0.008(9)
O28 0.039(8) 0.064(10) 0.023(9) 0.010(8) -0.003(7) -0.007(8)
C29 0.034(9) 0.047(11) 0.020(11) 0.009(9) -0.007(8) -0.002(9)
C30 0.033(10) 0.043(12) 0.025(12) 0.010(9) -0.009(8) -0.007(10)
C31 0.037(10) 0.043(11) 0.025(10) 0.004(9) -0.010(8) 0.001(9)
O32 0.046(9) 0.047(10) 0.034(9) -0.002(8) -0.011(7) 0.001(8)
C33 0.042(10) 0.041(10) 0.033(10) 0.000(9) -0.008(8) -0.007(9)
O34 0.039(8) 0.040(9) 0.034(9) -0.006(8) -0.005(7) -0.007(8)
C35 0.026(10) 0.039(10) 0.029(10) -0.004(9) -0.002(8) -0.002(9)
C36 0.027(11) 0.042(11) 0.024(10) -0.011(9) 0.001(9) 0.001(11)
C37 0.025(9) 0.046(10) 0.016(9) -0.008(9) 0.004(8) 0.002(9)
O38 0.030(8) 0.058(10) 0.016(8) -0.006(8) -0.002(7) 0.003(8)
C39 0.031(9) 0.064(10) 0.016(10) -0.008(9) -0.003(8) 0.001(10)
O40 0.025(8) 0.061(10) 0.011(8) 0.000(8) 0.000(7) -0.003(8)
C41 0.042(11) 0.039(13) 0.019(11) 0.001(10) -0.004(9) 0.005(9)
C42 0.061(11) 0.044(14) 0.025(11) -0.005(10) -0.003(10) -0.001(11)
C43 0.071(12) 0.052(14) 0.033(12) -0.009(10) -0.019(9) 0.002(10)
C44 0.089(14) 0.072(15) 0.038(13) -0.005(12) -0.022(11) -0.005(13)
C45 0.096(16) 0.084(17) 0.041(14) -0.003(12) -0.034(11) -0.008(14)
C46 0.090(15) 0.078(17) 0.052(15) -0.010(13) -0.041(12) -0.013(13)
C47 0.076(13) 0.064(15) 0.051(14) -0.010(12) -0.027(12) -0.009(12)
C48 0.065(13) 0.053(15) 0.040(13) -0.006(11) -0.028(10) -0.002(12)
C49 0.038(10) 0.045(13) 0.020(12) 0.001(10) -0.003(8) 0.001(10)
C50 0.040(10) 0.049(13) 0.018(12) 0.003(10) -0.006(9) -0.002(10)
C51 0.040(9) 0.058(13) 0.017(11) 0.003(10) -0.005(9) -0.002(10)
C52 0.041(10) 0.076(15) 0.034(13) -0.005(12) -0.007(11) 0.000(11)
C53 0.044(10) 0.092(16) 0.045(14) -0.010(13) -0.015(11) 0.002(13)
C54 0.051(11) 0.090(17) 0.040(14) -0.008(13) -0.017(12) -0.010(13)
C55 0.054(12) 0.075(15) 0.021(13) -0.005(12) -0.008(12) -0.013(11)
C56 0.049(10) 0.063(14) 0.014(12) -0.001(11) -0.002(10) -0.011(11)
C57 0.033(9) 0.065(14) 0.031(12) 0.001(11) -0.005(8) -0.001(11)
C58 0.030(10) 0.072(15) 0.036(13) 0.005(11) -0.006(8) 0.008(10)
C59 0.025(10) 0.090(14) 0.049(13) 0.007(12) -0.007(8) 0.009(10)
C60 0.031(11) 0.107(16) 0.050(13) -0.004(13) -0.009(10) 0.003(12)
C61 0.044(13) 0.120(18) 0.061(15) -0.001(13) -0.017(11) -0.007(13)
C62 0.042(13) 0.122(18) 0.075(16) 0.002(15) -0.020(11) -0.012(12)
C63 0.043(12) 0.119(17) 0.077(15) 0.015(14) -0.014(11) -0.012(12)
C64 0.034(12) 0.109(17) 0.068(14) 0.016(13) -0.014(10) -0.006(12)
C65 0.025(8) 0.049(12) 0.014(11) 0.001(10) 0.001(10) -0.004(9)
C66 0.032(10) 0.058(12) 0.020(12) 0.013(10) -0.002(10) -0.008(10)
C67 0.037(9) 0.054(12) 0.032(12) 0.009(10) 0.000(10) -0.012(10)
C68 0.055(11) 0.061(15) 0.038(13) 0.005(11) -0.003(11) -0.015(11)
C69 0.066(13) 0.067(15) 0.043(14) 0.005(11) -0.012(11) -0.017(13)
C70 0.051(11) 0.065(16) 0.054(15) 0.019(12) -0.019(12) -0.011(13)
C71 0.040(10) 0.052(16) 0.059(15) 0.024(12) -0.005(11) -0.008(11)
C72 0.034(10) 0.048(14) 0.042(13) 0.020(11) -0.005(10) -0.001(11)
C73 0.026(8) 0.084(13) 0.029(11) 0.008(11) -0.004(7) 0.008(10)
C74 0.031(9) 0.105(15) 0.033(11) 0.012(13) -0.003(9) 0.003(12)
C75 0.033(10) 0.103(15) 0.034(12) 0.017(13) -0.011(9) 0.002(13)
C76 0.033(9) 0.092(13) 0.041(12) 0.005(12) -0.007(8) 0.007(11)
C77 0.033(9) 0.098(15) 0.035(11) 0.002(13) 0.002(9) 0.005(12)
C78 0.036(9) 0.097(15) 0.031(12) 0.004(12) -0.002(8) 0.010(13)
C79 0.033(9) 0.089(14) 0.052(14) -0.005(12) -0.013(9) -0.003(12)
O80 0.047(9) 0.091(14) 0.062(12) -0.004(10) -0.011(9) -0.007(11)
C81 0.049(12) 0.087(13) 0.077(14) -0.007(15) -0.007(12) -0.013(13)
C82 0.053(10) 0.120(14) 0.038(12) 0.000(12) 0.011(10) -0.039(10)
C83 0.075(14) 0.152(17) 0.046(14) -0.003(13) 0.029(12) -0.052(13)
C84 0.101(16) 0.166(18) 0.057(14) -0.010(14) 0.038(12) -0.064(13)
C85 0.105(14) 0.158(17) 0.066(14) 0.001(14) 0.027(11) -0.066(12)
C86 0.105(15) 0.155(18) 0.068(15) -0.006(14) 0.014(13) -0.080(13)
C87 0.085(15) 0.147(17) 0.054(14) 0.001(13) 0.009(12) -0.067(12)
C88 0.107(16) 0.142(18) 0.061(15) 0.018(14) 0.016(12) -0.036(12)
O89 0.098(13) 0.131(17) 0.034(12) 0.008(11) 0.013(10) -0.028(12)
C90 0.126(16) 0.16(2) 0.065(16) 0.015(14) -0.008(14) -0.017(13)
C91 0.038(10) 0.032(10) 0.039(11) 0.002(10) -0.007(9) -0.002(8)
C92 0.036(11) 0.035(12) 0.038(13) -0.004(13) -0.011(11) -0.003(9)
C93 0.040(11) 0.034(12) 0.043(13) -0.005(12) -0.006(11) -0.008(11)
C94 0.043(11) 0.029(13) 0.059(14) -0.008(13) -0.008(12) -0.011(11)
C95 0.044(12) 0.037(14) 0.085(15) -0.008(14) -0.013(12) -0.006(10)
C96 0.044(10) 0.029(13) 0.077(14) -0.005(13) -0.014(11) 0.001(10)
C97 0.037(11) 0.092(18) 0.074(17) 0.006(16) -0.013(13) -0.015(16)
O98 0.043(9) 0.086(12) 0.084(13) 0.005(11) -0.016(11) -0.019(11)
C99 0.038(10) 0.081(13) 0.023(11) -0.013(9) -0.009(9) -0.008(10)
C100 0.055(12) 0.094(16) 0.037(13) -0.014(11) -0.025(10) -0.006(11)
C101 0.054(12) 0.100(17) 0.044(15) -0.013(12) -0.025(10) -0.013(12)
C102 0.063(13) 0.100(18) 0.032(14) -0.014(11) -0.011(12) -0.023(14)
C103 0.059(13) 0.105(16) 0.043(14) -0.031(11) 0.000(12) -0.024(13)
C104 0.048(12) 0.097(16) 0.040(14) -0.028(11) -0.004(10) -0.016(11)
C105 0.092(19) 0.21(2) 0.044(19) 0.065(17) -0.050(15) -0.065(17)
O106 0.128(16) 0.18(2) 0.082(16) 0.044(13) -0.037(12) -0.048(14)
S111 0.094(9) 0.178(13) 0.180(14) 0.002(10) -0.040(7) 0.051(8)
C111 0.088(17) 0.17(2) 0.17(2) 0.009(16) -0.052(14) 0.058(15)
C112 0.104(18) 0.19(2) 0.17(2) 0.004(16) -0.033(15) 0.057(15)
O113 0.087(15) 0.12(2) 0.111(19) 0.024(15) -0.014(12) 0.014(12)
S114 0.072(5) 0.092(7) 0.064(6) 0.005(5) 0.002(4) 0.001(5)
C114 0.049(13) 0.14(3) 0.076(17) -0.03(2) 0.004(14) -0.005(18)
C115 0.092(13) 0.098(14) 0.076(11) -0.003(11) -0.007(10) 0.026(12)
O116 0.046(8) 0.077(11) 0.058(10) 0.006(9) -0.001(8) 0.003(8)
S117 0.158(14) 0.44(4) 0.17(2) 0.09(3) -0.053(16) -0.11(2)
C117 0.17(2) 0.44(5) 0.18(3) 0.09(3) -0.04(2) -0.09(3)
C118 0.17(2) 0.44(5) 0.18(3) 0.08(3) -0.03(3) -0.11(3)
O119 0.17(2) 0.43(5) 0.18(3) 0.08(3) -0.05(2) -0.11(3)
S120 0.199(16) 0.218(16) 0.160(15) 0.037(14) 0.000(14) 0.008(13)
C120 0.197(16) 0.204(17) 0.185(15) 0.009(12) 0.011(12) 0.001(12)
C121 0.195(17) 0.190(15) 0.191(16) -0.002(11) 0.005(11) 0.004(11)
O122 0.201(18) 0.204(17) 0.170(18) 0.019(15) 0.007(15) 0.005(13)
S123 0.20(2) 0.24(2) 0.20(3) 0.07(2) -0.005(19) 0.04(2)
C123 0.19(2) 0.24(2) 0.21(3) 0.06(2) -0.007(19) 0.04(2)
C124 0.20(3) 0.24(2) 0.20(3) 0.06(2) -0.01(3) 0.04(2)
O125 0.20(2) 0.24(2) 0.21(3) 0.07(2) -0.002(19) 0.04(2)
S126 0.19(2) 0.22(2) 0.21(2) 0.05(2) -0.012(18) 0.039(19)
C126 0.20(2) 0.22(2) 0.21(2) 0.028(18) 0.001(17) 0.023(17)
C127 0.31(3) 0.18(2) 1.62(3) 0.04(3) -0.58(3) 0.09(2)
O128 0.198(19) 0.24(2) 0.21(3) 0.07(2) -0.004(19) 0.029(19)
S129 0.154(11) 0.154(11) 0.161(12) -0.001(9) 0.012(9) 0.007(8)
C129 0.163(17) 0.161(14) 0.165(17) -0.001(13) 0.007(15) -0.002(13)
C130 0.160(17) 0.155(17) 0.159(13) 0.004(12) 0.003(13) 0.003(14)
O131 0.160(14) 0.164(13) 0.158(14) 0.005(11) 0.003(11) 0.011(11)
S132 0.193(19) 0.24(2) 0.22(3) 0.07(2) -0.003(18) 0.043(19)
C132 0.20(2) 0.24(2) 0.21(3) 0.06(2) -0.01(2) 0.04(2)
C133 0.20(2) 0.24(2) 0.22(3) 0.07(2) 0.00(2) 0.04(2)
O134 0.19(2) 0.24(3) 0.21(3) 0.07(2) 0.00(2) 0.05(2)

loop_
_atom_type_symbol
_atom_type_description
_atom_type_scat_dispersion_real
_atom_type_scat_dispersion_imag
_atom_type_scat_source
C C 0.0033 0.0016 'International Tables Vol C Tables 4.2.6.8 and 6.1.1.4'
H H 0.0000 0.0000 'International Tables Vol C Tables 4.2.6.8 and 6.1.1.4'
O O 0.0106 0.0060 'International Tables Vol C Tables 4.2.6.8 and 6.1.1.4'
S S 0.1246 0.1234 'International Tables Vol C Tables 4.2.6.8 and 6.1.1.4'

loop_
_geom_angle_atom_site_label_1
_geom_angle_atom_site_label_2
_geom_angle_atom_site_label_3
_geom_angle
_geom_angle_site_symmetry_3
C2 C1 C17 114(2) .
C2 C1 C16 121(2) .
C17 C1 C16 125(2) .
C1 C2 C3 126(2) .
C2 C3 C19 116(2) .
C2 C3 C4 123(2) .
C19 C3 C4 121(2) .
C5 C4 C3 110(2) .
C5 C4 C41 114(2) .
C3 C4 C41 111.7(19) .
C6 C5 C23 115(2) .
C6 C5 C4 122(2) .
C23 C5 C4 122(2) .
C7 C6 C5 125(2) .
C25 C7 C6 115(2) .
C25 C7 C8 121(2) .
C6 C7 C8 124(2) .
C9 C8 C7 108.3(19) .
C9 C8 C49 113.9(19) .
C7 C8 C49 114(2) .
C10 C9 C29 116(3) .
C10 C9 C8 125(2) .
C29 C9 C8 119(2) .
C11 C10 C9 124(3) .
C10 C11 C31 119(3) .
C10 C11 C12 125(2) .
C31 C11 C12 116(3) .
C11 C12 C13 109.8(18) .
C11 C12 C57 114(2) .
C13 C12 C57 109.9(19) .
C35 C13 C14 119(2) .
C35 C13 C12 117(2) .
C14 C13 C12 123(2) .
C13 C14 C15 124(2) .
C14 C15 C37 114(2) .
C14 C15 C16 124(2) .
C37 C15 C16 121(2) .
C1 C16 C15 111(2) .
C1 C16 C65 113(2) .
C15 C16 C65 115(2) .
C18 C17 C1 122(2) .
C18 C17 O40 118(2) .
C1 C17 O40 120(2) .
C17 C18 C19 122(2) .
O20 C19 C18 120(2) .
O20 C19 C3 121(2) .
C18 C19 C3 119(2) .
C19 O20 C21 114.8(18) .
O20 C21 O22 110.9(19) .
O20 C21 C73 109(2) .
O22 C21 C73 107(2) .
C23 O22 C21 116.9(18) .
C24 C23 O22 119(2) .
C24 C23 C5 122(2) .
O22 C23 C5 118(2) .
C23 C24 C25 120(2) .
O26 C25 C7 120(2) .
O26 C25 C24 117(2) .
C7 C25 C24 122(3) .
C25 O26 C27 118(2) .
O26 C27 O28 113(2) .
O26 C27 C82 109(2) .
O28 C27 C82 105(2) .
C29 O28 C27 118.1(18) .
C30 C29 O28 119(2) .
C30 C29 C9 121(3) .
O28 C29 C9 119(2) .
C31 C30 C29 119(3) .
C30 C31 O32 115(3) .
C30 C31 C11 121(3) .
O32 C31 C11 124(3) .
C31 O32 C33 114.2(19) .
O34 C33 O32 108.8(18) .
O34 C33 C91 109(2) .
O32 C33 C91 106(2) .
C35 O34 C33 113(2) .
C13 C35 O34 124(2) .
C13 C35 C36 119(3) .
O34 C35 C36 117(2) .
C37 C36 C35 120(2) .
C36 C37 O38 120(2) .
C36 C37 C15 123(2) .
O38 C37 C15 117(2) .
C39 O38 C37 115.0(17) .
O38 C39 O40 110.1(19) .
O38 C39 C99 109(2) .
O40 C39 C99 110(2) .
C17 O40 C39 115.7(18) .
C42 C41 C4 113.4(19) .
C43 C42 C41 113(2) .
C48 C43 C44 120(3) .
C48 C43 C42 121(3) .
C44 C43 C42 119(3) .
C45 C44 C43 116(3) .
C46 C45 C44 124(3) .
C45 C46 C47 119(3) .
C46 C47 C48 119(3) .
C43 C48 C47 121(3) .
C8 C49 C50 112.5(19) .
C51 C50 C49 113.4(19) .
C56 C51 C52 117(3) .
C56 C51 C50 123(3) .
C52 C51 C50 119(3) .
C53 C52 C51 120(3) .
C54 C53 C52 122(3) .
C53 C54 C55 120(3) .
C56 C55 C54 118(3) .
C51 C56 C55 123(3) .
C58 C57 C12 113(2) .
C57 C58 C59 116(2) .
C60 C59 C64 118(3) .
C60 C59 C58 121(3) .
C64 C59 C58 122(3) .
C59 C60 C61 124(3) .
C60 C61 C62 119(3) .
C63 C62 C61 117(3) .
C62 C63 C64 122(3) .
C59 C64 C63 120(3) .
C66 C65 C16 113.8(19) .
C67 C66 C65 112.9(19) .
C68 C67 C72 117(3) .
C68 C67 C66 121(2) .
C72 C67 C66 121(3) .
C67 C68 C69 120(3) .
C70 C69 C68 120(3) .
C71 C70 C69 119(3) .
C70 C71 C72 121(3) .
C67 C72 C71 122(3) .
C78 C73 C74 117(2) .
C78 C73 C21 121(2) .
C74 C73 C21 122(2) .
C73 C74 C75 122(3) .
C76 C75 C74 123(3) .
C75 C76 C77 118(2) .
C75 C76 C79 126(3) .
C77 C76 C79 116(3) .
C76 C77 C78 119(3) .
C73 C78 C77 122(3) .
O80 C79 C76 113(2) .
C81 O80 C79 115(2) .
O80 C81 O98 112(3) .
C87 C82 C83 118(3) .
C87 C82 C27 119(3) .
C83 C82 C27 122(3) .
C82 C83 C84 117(3) .
C85 C84 C83 128(4) .
C84 C85 C86 113(4) .
C84 C85 C88 130(4) .
C86 C85 C88 117(4) .
C85 C86 C87 120(4) .
C82 C87 C86 123(3) .
O89 C88 C85 110(3) .
C90 O89 C88 110(3) .
O89 C90 O106 97(3) .
C92 C91 C96 115(2) .
C92 C91 C33 125(2) .
C96 C91 C33 119(2) .
C93 C92 C91 124(2) .
C92 C93 C94 119(3) .
C95 C94 C93 120(3) .
C95 C94 C97 123(2) 3_776
C93 C94 C97 117(3) 3_776
C96 C95 C94 120(3) .
C95 C96 C91 122(3) .
O98 C97 C94 113(2) 3_776
C81 O98 C97 114(2) .
C104 C99 C100 118(3) .
C104 C99 C39 122(2) .
C100 C99 C39 120(3) .
C99 C100 C101 119(3) .
C102 C101 C100 121(3) .
C103 C102 C101 120(3) .
C103 C102 C105 113(3) 3_776
C101 C102 C105 127(3) 3_776
C102 C103 C104 119(3) .
C99 C104 C103 123(3) .
O106 C105 C102 105(2) 3_776
C105 O106 C90 121(3) .
C111 S111 C112 113.0(19) .
C111 S111 O113 106.2(15) .
C112 S111 O113 104.2(16) .
O116 S114 C114 105.9(12) .
O116 S114 C115 106.3(13) .
C114 S114 C115 90.1(14) .
O119 S117 C117 119(3) .
O119 S117 C118 133(3) .
C117 S117 C118 108(3) .
O122 S120 C120 123(4) .
O122 S120 C121 111(3) .
C120 S120 C121 89(3) .
O125 S123 C124 108(5) .
O125 S123 C123 110(5) .
C124 S123 C123 99(4) .
O125 S123 S132 36(6) .
C124 S123 S132 99(6) .
C123 S123 S132 78(7) .
O134 O125 S132 78(9) .
O134 O125 S123 149(10) .
S132 O125 S123 104(8) .
O128 S126 C127 111(5) .
O128 S126 C126 107(4) .
C127 S126 C126 95(4) .
S126 O128 S132 144(10) .
O131 S129 C129 111(3) .
O131 S129 C130 104(3) .
C129 S129 C130 93(3) .
O125 S132 O134 36(5) .
O125 S132 O128 104(7) .
O134 S132 O128 139(6) .
O125 S132 C133 104(7) .
O134 S132 C133 123(4) .
O128 S132 C133 39(6) .
O125 S132 C132 76(5) .
O134 S132 C132 104(4) .
O128 S132 C132 58(6) .
C133 S132 C132 94(4) .
O125 S132 S123 40(3) .
O134 S132 S123 72(3) .
O128 S132 S123 75(6) .
C133 S132 S123 97(5) .
C132 S132 S123 36(4) .
O125 O134 S132 66(10) .
O137 S135 C136 137(5) .
O137 S135 C135 114(4) .
C136 S135 C135 100(4) .
O140 S138 C139 106(4) .
O140 S138 C138 101(4) .
C139 S138 C138 94(4) .
O153 O148 O142 106(4) .
O153 O148 O155 22(3) .
O142 O148 O155 126(4) .
O154 O150 O144 91(6) .
O155 O153 O148 113(8) .
O153 O155 O148 44(6) .

loop_
_geom_bond_atom_site_label_1
_geom_bond_atom_site_label_2
_geom_bond_distance
_geom_bond_site_symmetry_2
C1 C2 1.39(3) .
C1 C17 1.40(3) .
C1 C16 1.48(3) .
C2 C3 1.40(3) .
C3 C19 1.41(3) .
C3 C4 1.53(3) .
C4 C5 1.47(3) .
C4 C41 1.54(3) .
C5 C6 1.39(3) .
C5 C23 1.41(3) .
C6 C7 1.41(3) .
C7 C25 1.39(3) .
C7 C8 1.48(3) .
C8 C9 1.48(3) .
C8 C49 1.55(3) .
C9 C10 1.37(3) .
C9 C29 1.42(3) .
C10 C11 1.38(3) .
C11 C31 1.38(3) .
C11 C12 1.52(3) .
C12 C13 1.56(3) .
C12 C57 1.58(3) .
C13 C35 1.36(3) .
C13 C14 1.40(3) .
C14 C15 1.40(3) .
C15 C37 1.42(3) .
C15 C16 1.47(3) .
C16 C65 1.52(3) .
C17 C18 1.35(3) .
C17 O40 1.41(2) .
C18 C19 1.38(3) .
C19 O20 1.39(2) .
O20 C21 1.42(2) .
C21 O22 1.46(2) .
C21 C73 1.51(3) .
O22 C23 1.40(3) .
C23 C24 1.35(3) .
C24 C25 1.39(3) .
C25 O26 1.39(3) .
O26 C27 1.38(3) .
C27 O28 1.42(3) .
C27 C82 1.50(3) .
O28 C29 1.42(3) .
C29 C30 1.39(3) .
C30 C31 1.37(3) .
C31 O32 1.39(3) .
O32 C33 1.47(3) .
C33 O34 1.43(3) .
C33 C91 1.48(3) .
O34 C35 1.37(3) .
C35 C36 1.42(3) .
C36 C37 1.36(3) .
C37 O38 1.41(2) .
O38 C39 1.40(2) .
C39 O40 1.45(2) .
C39 C99 1.52(3) .
C41 C42 1.52(3) .
C42 C43 1.50(3) .
C43 C48 1.36(3) .
C43 C44 1.42(3) .
C44 C45 1.39(3) .
C45 C46 1.32(3) .
C46 C47 1.40(3) .
C47 C48 1.40(3) .
C49 C50 1.54(3) .
C50 C51 1.52(3) .
C51 C56 1.36(3) .
C51 C52 1.38(3) .
C52 C53 1.37(3) .
C53 C54 1.34(3) .
C54 C55 1.37(3) .
C55 C56 1.37(3) .
C57 C58 1.50(3) .
C58 C59 1.51(3) .
C59 C60 1.35(3) .
C59 C64 1.37(3) .
C60 C61 1.38(3) .
C61 C62 1.40(3) .
C62 C63 1.38(3) .
C63 C64 1.40(3) .
C65 C66 1.50(3) .
C66 C67 1.49(3) .
C67 C68 1.38(3) .
C67 C72 1.40(3) .
C68 C69 1.45(3) .
C69 C70 1.38(3) .
C70 C71 1.35(3) .
C71 C72 1.40(3) .
C73 C78 1.35(3) .
C73 C74 1.36(3) .
C74 C75 1.36(3) .
C75 C76 1.34(3) .
C76 C77 1.39(3) .
C76 C79 1.52(3) .
C77 C78 1.41(3) .
C79 O80 1.42(3) .
O80 C81 1.42(3) .
C81 O98 1.41(3) .
C82 C87 1.34(4) .
C82 C83 1.33(3) .
C83 C84 1.39(3) .
C84 C85 1.35(4) .
C85 C86 1.37(4) .
C85 C88 1.49(4) .
C86 C87 1.41(3) .
C88 O89 1.45(3) .
O89 C90 1.25(3) .
C90 O106 1.66(4) .
C91 C92 1.36(3) .
C91 C96 1.42(3) .
C92 C93 1.35(3) .
C93 C94 1.37(3) .
C94 C95 1.37(3) .
C94 C97 1.52(3) 3_776
C95 C96 1.35(3) .
C97 O98 1.47(3) .
C97 C94 1.52(3) 3_776
C99 C104 1.35(3) .
C99 C100 1.38(3) .
C100 C101 1.40(3) .
C101 C102 1.38(3) .
C102 C103 1.33(3) .
C102 C105 1.64(4) 3_776
C103 C104 1.39(3) .
C105 O106 1.41(3) .
C105 C102 1.64(4) 3_776
S111 C111 1.60(2) .
S111 C112 1.61(2) .
S111 O113 1.707(18) .
S114 O116 1.568(16) .
S114 C114 1.75(2) .
S114 C115 1.78(2) .
S117 O119 1.53(3) .
S117 C117 1.64(3) .
S117 C118 1.65(3) .
S120 O122 1.54(3) .
S120 C120 1.69(3) .
S120 C121 1.70(3) .
S123 O125 1.61(3) .
S123 C124 1.67(3) .
S123 C123 1.68(3) .
S123 S132 2.44(8) .
O125 O134 0.93(12) .
O125 S132 1.47(15) .
S126 O128 1.60(3) .
S126 C127 1.68(3) .
S126 C126 1.70(3) .
O128 S132 1.62(12) .
S129 O131 1.63(3) .
S129 C129 1.68(3) .
S129 C130 1.70(3) .
S132 O134 1.57(3) .
S132 C133 1.67(3) .
S132 C132 1.71(3) .
S135 O137 1.56(3) .
S135 C136 1.65(3) .
S135 C135 1.67(3) .
S138 O140 1.61(3) .
S138 C139 1.69(3) .
S138 C138 1.70(3) .
O141 O145 1.29(11) .
O142 O148 1.83(7) .
O143 O151 0.95(11) .
O144 O150 1.40(8) .
O147 O152 1.46(12) .
O148 O153 1.34(6) .
O148 O155 1.76(8) .
O150 O154 1.31(8) .
O153 O155 0.73(6) .

loop_
_geom_torsion_atom_site_label_1
_geom_torsion_atom_site_label_2
_geom_torsion_atom_site_label_3
_geom_torsion_atom_site_label_4
_geom_torsion
_geom_torsion_site_symmetry_1
_geom_torsion_site_symmetry_4
C17 C1 C2 C3 2(4) . .
C16 C1 C2 C3 178(2) . .
C1 C2 C3 C19 -1(4) . .
C1 C2 C3 C4 -176(2) . .
C2 C3 C4 C5 90(3) . .
C19 C3 C4 C5 -84(3) . .
C2 C3 C4 C41 -37(3) . .
C19 C3 C4 C41 148(2) . .
C3 C4 C5 C6 -92(3) . .
C41 C4 C5 C6 34(3) . .
C3 C4 C5 C23 80(3) . .
C41 C4 C5 C23 -154(2) . .
C23 C5 C6 C7 8(3) . .
C4 C5 C6 C7 -180(2) . .
C5 C6 C7 C25 -7(4) . .
C5 C6 C7 C8 178(2) . .
C25 C7 C8 C9 -84(3) . .
C6 C7 C8 C9 90(3) . .
C25 C7 C8 C49 148(2) . .
C6 C7 C8 C49 -37(3) . .
C7 C8 C9 C10 -90(3) . .
C49 C8 C9 C10 37(3) . .
C7 C8 C9 C29 85(3) . .
C49 C8 C9 C29 -147(2) . .
C29 C9 C10 C11 -1(3) . .
C8 C9 C10 C11 175(2) . .
C9 C10 C11 C31 -2(3) . .
C9 C10 C11 C12 -177(2) . .
C10 C11 C12 C13 90(3) . .
C31 C11 C12 C13 -85(3) . .
C10 C11 C12 C57 -34(3) . .
C31 C11 C12 C57 151(2) . .
C11 C12 C13 C35 86(3) . .
C57 C12 C13 C35 -147(2) . .
C11 C12 C13 C14 -88(3) . .
C57 C12 C13 C14 38(3) . .
C35 C13 C14 C15 2(4) . .
C12 C13 C14 C15 177(2) . .
C13 C14 C15 C37 -1(3) . .
C13 C14 C15 C16 -175(2) . .
C2 C1 C16 C15 -91(3) . .
C17 C1 C16 C15 85(3) . .
C2 C1 C16 C65 41(3) . .
C17 C1 C16 C65 -143(2) . .
C14 C15 C16 C1 92(3) . .
C37 C15 C16 C1 -81(3) . .
C14 C15 C16 C65 -38(3) . .
C37 C15 C16 C65 148(2) . .
C2 C1 C17 C18 0(3) . .
C16 C1 C17 C18 -176(2) . .
C2 C1 C17 O40 178(2) . .
C16 C1 C17 O40 2(4) . .
C1 C17 C18 C19 -4(4) . .
O40 C17 C18 C19 178(2) . .
C17 C18 C19 O20 -177(2) . .
C17 C18 C19 C3 5(4) . .
C2 C3 C19 O20 179(2) . .
C4 C3 C19 O20 -6(4) . .
C2 C3 C19 C18 -3(4) . .
C4 C3 C19 C18 172(2) . .
C18 C19 O20 C21 -96(3) . .
C3 C19 O20 C21 82(3) . .
C19 O20 C21 O22 -92(2) . .
C19 O20 C21 C73 151(2) . .
O20 C21 O22 C23 95(2) . .
C73 C21 O22 C23 -146(2) . .
C21 O22 C23 C24 101(3) . .
C21 O22 C23 C5 -86(3) . .
C6 C5 C23 C24 -5(4) . .
C4 C5 C23 C24 -178(2) . .
C6 C5 C23 O22 -178(2) . .
C4 C5 C23 O22 10(3) . .
O22 C23 C24 C25 175(2) . .
C5 C23 C24 C25 3(4) . .
C6 C7 C25 O26 176(2) . .
C8 C7 C25 O26 -9(4) . .
C6 C7 C25 C24 4(4) . .
C8 C7 C25 C24 179(2) . .
C23 C24 C25 O26 -174(2) . .
C23 C24 C25 C7 -2(4) . .
C7 C25 O26 C27 85(3) . .
C24 C25 O26 C27 -104(3) . .
C25 O26 C27 O28 -89(2) . .
C25 O26 C27 C82 156(2) . .
O26 C27 O28 C29 89(3) . .
C82 C27 O28 C29 -153(2) . .
C27 O28 C29 C30 97(3) . .
C27 O28 C29 C9 -83(3) . .
C10 C9 C29 C30 2(3) . .
C8 C9 C29 C30 -174(2) . .
C10 C9 C29 O28 -178.1(19) . .
C8 C9 C29 O28 6(3) . .
O28 C29 C30 C31 179(2) . .
C9 C29 C30 C31 -1(3) . .
C29 C30 C31 O32 -177.5(19) . .
C29 C30 C31 C11 -1(4) . .
C10 C11 C31 C30 3(3) . .
C12 C11 C31 C30 178(2) . .
C10 C11 C31 O32 179(2) . .
C12 C11 C31 O32 -6(3) . .
C30 C31 O32 C33 -102(2) . .
C11 C31 O32 C33 82(3) . .
C31 O32 C33 O34 -95(2) . .
C31 O32 C33 C91 148(2) . .
O32 C33 O34 C35 97(2) . .
C91 C33 O34 C35 -148(2) . .
C14 C13 C35 O34 -178(2) . .
C12 C13 C35 O34 7(3) . .
C14 C13 C35 C36 -3(3) . .
C12 C13 C35 C36 -177.9(19) . .
C33 O34 C35 C13 -85(3) . .
C33 O34 C35 C36 99(2) . .
C13 C35 C36 C37 3(4) . .
O34 C35 C36 C37 179(2) . .
C35 C36 C37 O38 179.8(19) . .
C35 C36 C37 C15 -3(4) . .
C14 C15 C37 C36 1(3) . .
C16 C15 C37 C36 175(2) . .
C14 C15 C37 O38 179.1(18) . .
C16 C15 C37 O38 -7(3) . .
C36 C37 O38 C39 -95(3) . .
C15 C37 O38 C39 88(2) . .
C37 O38 C39 O40 -101(2) . .
C37 O38 C39 C99 137(2) . .
C18 C17 O40 C39 102(3) . .
C1 C17 O40 C39 -76(3) . .
O38 C39 O40 C17 93(2) . .
C99 C39 O40 C17 -146.5(19) . .
C5 C4 C41 C42 61(3) . .
C3 C4 C41 C42 -174(2) . .
C4 C41 C42 C43 -167(2) . .
C41 C42 C43 C48 -61(3) . .
C41 C42 C43 C44 120(3) . .
C48 C43 C44 C45 2(4) . .
C42 C43 C44 C45 -179(2) . .
C43 C44 C45 C46 -3(5) . .
C44 C45 C46 C47 3(5) . .
C45 C46 C47 C48 -1(4) . .
C44 C43 C48 C47 0(4) . .
C42 C43 C48 C47 -179(2) . .
C46 C47 C48 C43 -1(4) . .
C9 C8 C49 C50 67(3) . .
C7 C8 C49 C50 -168(2) . .
C8 C49 C50 C51 -178(2) . .
C49 C50 C51 C56 -60(3) . .
C49 C50 C51 C52 121(2) . .
C56 C51 C52 C53 1(4) . .
C50 C51 C52 C53 -180(2) . .
C51 C52 C53 C54 0(4) . .
C52 C53 C54 C55 -2(4) . .
C53 C54 C55 C56 3(4) . .
C52 C51 C56 C55 0(4) . .
C50 C51 C56 C55 -180(2) . .
C54 C55 C56 C51 -2(4) . .
C11 C12 C57 C58 -68(3) . .
C13 C12 C57 C58 168(2) . .
C12 C57 C58 C59 -177(2) . .
C57 C58 C59 C60 -160(3) . .
C57 C58 C59 C64 20(4) . .
C64 C59 C60 C61 2(5) . .
C58 C59 C60 C61 -178(3) . .
C59 C60 C61 C62 -5(5) . .
C60 C61 C62 C63 5(5) . .
C61 C62 C63 C64 -2(5) . .
C60 C59 C64 C63 1(4) . .
C58 C59 C64 C63 -179(3) . .
C62 C63 C64 C59 -1(5) . .
C1 C16 C65 C66 57(3) . .
C15 C16 C65 C66 -173(2) . .
C16 C65 C66 C67 -174(2) . .
C65 C66 C67 C68 88(3) . .
C65 C66 C67 C72 -90(3) . .
C72 C67 C68 C69 -3(4) . .
C66 C67 C68 C69 179(2) . .
C67 C68 C69 C70 2(4) . .
C68 C69 C70 C71 -1(4) . .
C69 C70 C71 C72 1(4) . .
C68 C67 C72 C71 3(4) . .
C66 C67 C72 C71 -179(2) . .
C70 C71 C72 C67 -2(4) . .
O20 C21 C73 C78 153(2) . .
O22 C21 C73 C78 33(4) . .
O20 C21 C73 C74 -33(4) . .
O22 C21 C73 C74 -153(3) . .
C78 C73 C74 C75 -1(4) . .
C21 C73 C74 C75 -175(3) . .
C73 C74 C75 C76 5(5) . .
C74 C75 C76 C77 -8(5) . .
C74 C75 C76 C79 176(3) . .
C75 C76 C77 C78 6(4) . .
C79 C76 C77 C78 -177(2) . .
C74 C73 C78 C77 0(4) . .
C21 C73 C78 C77 174(2) . .
C76 C77 C78 C73 -3(4) . .
C75 C76 C79 O80 -70(4) . .
C77 C76 C79 O80 114(3) . .
C76 C79 O80 C81 -48(3) . .
C79 O80 C81 O98 -55(3) . .
O26 C27 C82 C87 -155(3) . .
O28 C27 C82 C87 84(3) . .
O26 C27 C82 C83 31(4) . .
O28 C27 C82 C83 -90(4) . .
C87 C82 C83 C84 -2(5) . .
C27 C82 C83 C84 172(3) . .
C82 C83 C84 C85 -5(6) . .
C83 C84 C85 C86 7(6) . .
C83 C84 C85 C88 -171(3) . .
C84 C85 C86 C87 -3(5) . .
C88 C85 C86 C87 176(3) . .
C83 C82 C87 C86 6(5) . .
C27 C82 C87 C86 -168(3) . .
C85 C86 C87 C82 -4(6) . .
C84 C85 C88 O89 -55(5) . .
C86 C85 C88 O89 127(4) . .
C85 C88 O89 C90 -47(4) . .
C88 O89 C90 O106 -76(3) . .
O34 C33 C91 C92 -52(3) . .
O32 C33 C91 C92 65(3) . .
O34 C33 C91 C96 126(2) . .
O32 C33 C91 C96 -117(2) . .
C96 C91 C92 C93 1(4) . .
C33 C91 C92 C93 178(2) . .
C91 C92 C93 C94 -3(4) . .
C92 C93 C94 C95 2(4) . .
C92 C93 C94 C97 -177(2) . 3_776
C93 C94 C95 C96 2(4) . .
C97 C94 C95 C96 180(3) 3_776 .
C94 C95 C96 C91 -4(4) . .
C92 C91 C96 C95 3(4) . .
C33 C91 C96 C95 -175(3) . .
O80 C81 O98 C97 -73(3) . .
C94 C97 O98 C81 -79(3) 3_776 .
O38 C39 C99 C104 -9(4) . .
O40 C39 C99 C104 -130(3) . .
O38 C39 C99 C100 175(2) . .
O40 C39 C99 C100 54(3) . .
C104 C99 C100 C101 -4(4) . .
C39 C99 C100 C101 172(2) . .
C99 C100 C101 C102 4(4) . .
C100 C101 C102 C103 -2(5) . .
C100 C101 C102 C105 -175(3) . 3_776
C101 C102 C103 C104 2(5) . .
C105 C102 C103 C104 176(3) 3_776 .
C100 C99 C104 C103 4(4) . .
C39 C99 C104 C103 -173(3) . .
C102 C103 C104 C99 -3(5) . .
C102 C105 O106 C90 -169(3) 3_776 .
O89 C90 O106 C105 -39(4) . .
C124 S123 O125 O134 -10(32) . .
C123 S123 O125 O134 -117(31) . .
S132 S123 O125 O134 -91(28) . .
C124 S123 O125 S132 81(11) . .
C123 S123 O125 S132 -27(12) . .
C127 S126 O128 S132 89(23) . .
C126 S126 O128 S132 -14(23) . .
S123 O125 S132 O134 -149(16) . .
O134 O125 S132 O128 -167(10) . .
S123 O125 S132 O128 44(10) . .
O134 O125 S132 C133 -127(9) . .
S123 O125 S132 C133 84(9) . .
O134 O125 S132 C132 142(11) . .
S123 O125 S132 C132 -7(7) . .
O134 O125 S132 S123 149(16) . .
S126 O128 S132 O125 11(22) . .
S126 O128 S132 O134 -1(26) . .
S126 O128 S132 C133 -84(20) . .
S126 O128 S132 C132 73(19) . .
S126 O128 S132 S123 38(18) . .
C124 S123 S132 O125 -108(9) . .
C123 S123 S132 O125 155(11) . .
O125 S123 S132 O134 19(10) . .
C124 S123 S132 O134 -89(7) . .
C123 S123 S132 O134 173(8) . .
O125 S123 S132 O128 -136(11) . .
C124 S123 S132 O128 116(8) . .
C123 S123 S132 O128 19(9) . .
O125 S123 S132 C133 -104(10) . .
C124 S123 S132 C133 148(7) . .
C123 S123 S132 C133 51(8) . .
O125 S123 S132 C132 169(12) . .
C124 S123 S132 C132 61(8) . .
C123 S123 S132 C132 -37(9) . .
S123 O125 O134 S132 98(28) . .
O128 S132 O134 O125 19(15) . .
C133 S132 O134 O125 66(12) . .
C132 S132 O134 O125 -38(11) . .
S123 S132 O134 O125 -20(10) . .
O142 O148 O153 O155 -155(7) . .
O142 O148 O155 O153 30(9) . .
